data_4081726
loop_
_publ_author_name
'M\'enard, Gabriel'
'Tran, Lina'
'McCahill, Jenny S. J.'
'Lough, Alan J.'
'Stephan, Douglas W.'

_publ_section_title
;
 Contrasting the Reactivity of Ethylene and Propylene with P/Al and P/B
 Frustrated Lewis Pairs
;
_journal_issue 22
_journal_name_full Organometallics
_journal_page_first 6759
_journal_paper_doi 10.1021/om400222w
_journal_volume 32
_journal_year 2013
_chemical_formula_moiety 'C41 H25 Al F15 P'
_chemical_formula_sum 'C41 H25 Al F15 P'
_chemical_formula_weight 860.56
_chemical_name_systematic
; 
 ? 
;
_space_group_IT_number 14
_symmetry_cell_setting monoclinic
_symmetry_space_group_name_Hall '-P 2yn'
_symmetry_space_group_name_H-M 'P 1 21/n 1'
_atom_sites_solution_hydrogens geom
_atom_sites_solution_primary direct
_atom_sites_solution_secondary difmap
_audit_creation_method SHELXL-97
_cell_angle_alpha 90.00
_cell_angle_beta 104.824(2)
_cell_angle_gamma 90.00
_cell_formula_units_Z 4
_cell_length_a 11.4324(7)
_cell_length_b 19.0421(14)
_cell_length_c 20.4558(14)
_cell_measurement_reflns_used 2477
_cell_measurement_temperature 150(2)
_cell_measurement_theta_max 21.96
_cell_measurement_theta_min 2.33
_cell_volume 4304.9(5)
_computing_cell_refinement APEX2
_computing_data_collection 'APEX2 (Bruker, 2007)'
_computing_data_reduction 'SAINT (Bruker, 2007)'
_computing_molecular_graphics 'PLATON (Spek, 2009)'
_computing_publication_material 'SHELXTL (Sheldrick, 2008)'
_computing_structure_refinement 'SHELXL-97 (Sheldrick, 2008)'
_computing_structure_solution 'SHELXS-97 (Sheldrick, 2008)'
_diffrn_ambient_temperature 150(2)
_diffrn_measured_fraction_theta_full 0.997
_diffrn_measured_fraction_theta_max 0.997
_diffrn_measurement_device_type 'Bruker Kappa APEX II CCD'
_diffrn_measurement_method '\f and \w scans'
_diffrn_radiation_monochromator graphite
_diffrn_radiation_source 'fine-focus sealed tube'
_diffrn_radiation_type MoK\a
_diffrn_radiation_wavelength 0.71073
_diffrn_reflns_av_R_equivalents 0.0467
_diffrn_reflns_av_sigmaI/netI 0.0795
_diffrn_reflns_limit_h_max 8
_diffrn_reflns_limit_h_min -14
_diffrn_reflns_limit_k_max 22
_diffrn_reflns_limit_k_min -24
_diffrn_reflns_limit_l_max 26
_diffrn_reflns_limit_l_min -26
_diffrn_reflns_number 23874
_diffrn_reflns_theta_full 27.51
_diffrn_reflns_theta_max 27.51
_diffrn_reflns_theta_min 1.87
_exptl_absorpt_coefficient_mu 0.176
_exptl_absorpt_correction_T_max 0.7456
_exptl_absorpt_correction_T_min 0.6704
_exptl_absorpt_correction_type multi-scan
_exptl_absorpt_process_details 'SADABS (Sheldrick, 1996)'
_exptl_crystal_colour colourless
_exptl_crystal_density_diffrn 1.328
_exptl_crystal_density_method 'not measured'
_exptl_crystal_description block
_exptl_crystal_F_000 1736
_exptl_crystal_size_max 0.2
_exptl_crystal_size_mid 0.1
_exptl_crystal_size_min 0.1
_platon_squeeze_details
;
During the 
refinement of the structure, electron density peaks were located 
that were believed to be highly disordered 
solvent molecules (possibly fluorobenzene). Attempts 
made to model the solvent molecule were not successful. 
The SQUEEZE option in PLATON (Spek, 2009) indicated there was a 
large solvent cavity 809A3. In the final cycles of refinement, 
this contribution 210 to the 
electron density was removed from the observed data. The 
density, the F(000) value, the molecular weight and the formula are 
given without taking into account the results obtained with the 
SQUEEZE option PLATON (Spek, 2009). Similar treatments of disordered 
solvent molecules were carried out by St\"ahler et al. (2001), 
Cox et al. (2003), Mohamed et al. (2003) and Athimoolam et al. (2005). 
References: 
  
Spek, A. L. (2009). <i>Acta Cryst.</i> <b>D65</b>, 148--155.
  
Athimoolam, S., Kumar, J., Ramakrishnan, V. & Rajaram, R.K. (2005). 
Acta Cryst. E61, m2014-m2017. 
  
Cox, J.P., Kumarasammy, Y., Nahar, L., Sarkar D.S. & Shoeb, M. 
(2003). Acta Cryst. E59, o975-o977. 
  
Mohamed, A.A., Krause Bauer, A.J., Bruce, E.A. & Bruce M.R.M. 
(2003). Acta Cryst. C59, m84-m86. 
  
St\"ahler, R., N\"ather, C. & Bensch, W. (2001). Acta Cr
;
_refine_diff_density_max 0.390
_refine_diff_density_min -0.287
_refine_diff_density_rms 0.061
_refine_ls_extinction_method none
_refine_ls_goodness_of_fit_ref 0.923
_refine_ls_hydrogen_treatment constr
_refine_ls_matrix_type full
_refine_ls_number_parameters 526
_refine_ls_number_reflns 9879
_refine_ls_number_restraints 0
_refine_ls_restrained_S_all 0.923
_refine_ls_R_factor_all 0.0993
_refine_ls_R_factor_gt 0.0500
_refine_ls_shift/su_max 0.001
_refine_ls_shift/su_mean 0.000
_refine_ls_structure_factor_coef Fsqd
_refine_ls_weighting_details 'calc w=1/[\s^2^(Fo^2^)+(0.0614P)^2^] where P=(Fo^2^+2Fc^2^)/3'
_refine_ls_weighting_scheme calc
_refine_ls_wR_factor_gt 0.1138
_refine_ls_wR_factor_ref 0.1272
_reflns_number_gt 5542
_reflns_number_total 9879
_reflns_threshold_expression I>2\s(I)
_cod_data_source_file om400222w_si_002.cif
_cod_data_source_block gm042_0m
_cod_original_sg_symbol_H-M 'P 21/n'
_cod_database_code 4081726

loop_
_symmetry_equiv_pos_as_xyz
'x, y, z'
'-x+1/2, y+1/2, -z+1/2'
'-x, -y, -z'
'x-1/2, -y-1/2, z-1/2'

loop_
_atom_site_label
_atom_site_type_symbol
_atom_site_fract_x
_atom_site_fract_y
_atom_site_fract_z
_atom_site_U_iso_or_equiv
_atom_site_adp_type
_atom_site_occupancy
_atom_site_symmetry_multiplicity
_atom_site_calc_flag
_atom_site_refinement_flags
Al1 Al 0.75307(6) 0.30762(4) 0.07410(3) 0.02530(17) Uani 1 1 d .
P1 P 1.07827(5) 0.42048(3) 0.21381(3) 0.02462(15) Uani 1 1 d .
F1 F 0.55361(13) 0.19702(8) 0.08990(8) 0.0524(4) Uani 1 1 d .
F2 F 0.56663(15) 0.06027(9) 0.12317(10) 0.0662(5) Uani 1 1 d .
F3 F 0.78351(16) -0.00673(9) 0.15440(10) 0.0652(5) Uani 1 1 d .
F4 F 0.98657(14) 0.06320(9) 0.14592(9) 0.0577(5) Uani 1 1 d .
F5 F 0.97505(12) 0.19900(8) 0.11233(7) 0.0427(4) Uani 1 1 d .
F6 F 0.47932(12) 0.31091(9) -0.02105(7) 0.0500(4) Uani 1 1 d .
F7 F 0.39491(13) 0.30655(9) -0.15628(8) 0.0592(5) Uani 1 1 d .
F8 F 0.54991(15) 0.30500(9) -0.23678(7) 0.0585(5) Uani 1 1 d .
F9 F 0.79280(15) 0.30586(10) -0.18050(7) 0.0608(5) Uani 1 1 d .
F10 F 0.87856(12) 0.31018(9) -0.04615(7) 0.0521(5) Uani 1 1 d .
F11 F 0.67029(14) 0.28416(8) 0.21472(7) 0.0463(4) Uani 1 1 d .
F12 F 0.55259(14) 0.36947(9) 0.28021(7) 0.0546(5) Uani 1 1 d .
F13 F 0.47302(13) 0.49721(9) 0.22748(8) 0.0547(5) Uani 1 1 d .
F14 F 0.51334(13) 0.53821(8) 0.10815(8) 0.0482(4) Uani 1 1 d .
F15 F 0.62611(13) 0.45231(8) 0.04035(7) 0.0419(4) Uani 1 1 d .
C1 C 1.1637(2) 0.39710(12) 0.29840(11) 0.0271(5) Uani 1 1 d .
C2 C 1.1071(2) 0.38406(13) 0.35064(12) 0.0320(6) Uani 1 1 d .
C3 C 0.9715(2) 0.38771(15) 0.34168(13) 0.0401(6) Uani 1 1 d .
H3A H 0.9330 0.3467 0.3161 0.060 Uiso 1 1 calc R
H3B H 0.9397 0.4306 0.3170 0.060 Uiso 1 1 calc R
H3C H 0.9540 0.3882 0.3861 0.060 Uiso 1 1 calc R
C4 C 1.1810(2) 0.36800(14) 0.41415(12) 0.0371(6) Uani 1 1 d .
H4 H 1.1449 0.3597 0.4504 0.045 Uiso 1 1 calc R
C5 C 1.3040(2) 0.36384(15) 0.42601(12) 0.0428(7) Uani 1 1 d .
H5 H 1.3515 0.3519 0.4699 0.051 Uiso 1 1 calc R
C6 C 1.3598(2) 0.37684(15) 0.37468(12) 0.0412(7) Uani 1 1 d .
H6 H 1.4453 0.3742 0.3830 0.049 Uiso 1 1 calc R
C7 C 1.2894(2) 0.39366(14) 0.31144(12) 0.0343(6) Uani 1 1 d .
H7 H 1.3271 0.4031 0.2760 0.041 Uiso 1 1 calc R
C8 C 1.0099(2) 0.50571(12) 0.21703(11) 0.0272(5) Uani 1 1 d .
C9 C 0.8857(2) 0.51187(14) 0.18819(13) 0.0371(6) Uani 1 1 d .
H9 H 0.8411 0.4725 0.1667 0.045 Uiso 1 1 calc R
C10 C 0.8274(2) 0.57490(15) 0.19079(15) 0.0479(7) Uani 1 1 d .
H10 H 0.7431 0.5789 0.1706 0.058 Uiso 1 1 calc R
C11 C 0.8918(2) 0.63216(15) 0.22271(15) 0.0487(7) Uani 1 1 d .
H11 H 0.8516 0.6753 0.2253 0.058 Uiso 1 1 calc R
C12 C 1.0150(2) 0.62636(14) 0.25080(13) 0.0405(6) Uani 1 1 d .
H12 H 1.0587 0.6663 0.2718 0.049 Uiso 1 1 calc R
C13 C 1.0767(2) 0.56398(13) 0.24918(12) 0.0312(6) Uani 1 1 d .
C14 C 1.2110(2) 0.56215(14) 0.28188(13) 0.0409(7) Uani 1 1 d .
H14A H 1.2258 0.5374 0.3252 0.061 Uiso 1 1 calc R
H14B H 1.2419 0.6103 0.2895 0.061 Uiso 1 1 calc R
H14C H 1.2523 0.5376 0.2521 0.061 Uiso 1 1 calc R
C15 C 1.17185(19) 0.42300(13) 0.15459(10) 0.0256(5) Uani 1 1 d .
C16 C 1.23293(19) 0.36340(13) 0.13948(11) 0.0276(5) Uani 1 1 d .
C17 C 1.2400(2) 0.29389(14) 0.17521(13) 0.0374(6) Uani 1 1 d .
H17A H 1.1911 0.2957 0.2082 0.056 Uiso 1 1 calc R
H17B H 1.3243 0.2838 0.1987 0.056 Uiso 1 1 calc R
H17C H 1.2090 0.2568 0.1421 0.056 Uiso 1 1 calc R
C18 C 1.2898(2) 0.36923(14) 0.08660(11) 0.0329(6) Uani 1 1 d .
H18 H 1.3335 0.3301 0.0764 0.040 Uiso 1 1 calc R
C19 C 1.2848(2) 0.42905(15) 0.04926(12) 0.0373(6) Uani 1 1 d .
H19 H 1.3228 0.4305 0.0130 0.045 Uiso 1 1 calc R
C20 C 1.2247(2) 0.48766(15) 0.06397(12) 0.0388(6) Uani 1 1 d .
H20 H 1.2220 0.5296 0.0384 0.047 Uiso 1 1 calc R
C21 C 1.1679(2) 0.48454(14) 0.11676(11) 0.0321(6) Uani 1 1 d .
H21 H 1.1263 0.5245 0.1271 0.039 Uiso 1 1 calc R
C22 C 0.95911(19) 0.35671(13) 0.18020(11) 0.0266(5) Uani 1 1 d .
H22A H 0.9904 0.3092 0.1947 0.032 Uiso 1 1 calc R
H22B H 0.8907 0.3660 0.2005 0.032 Uiso 1 1 calc R
C23 C 0.91086(19) 0.35682(13) 0.10296(11) 0.0284(5) Uani 1 1 d .
H23A H 0.9702 0.3335 0.0824 0.034 Uiso 1 1 calc R
H23B H 0.9012 0.4059 0.0865 0.034 Uiso 1 1 calc R
C24 C 0.64980(19) 0.36311(12) 0.12305(11) 0.0258(5) Uani 1 1 d .
C25 C 0.6293(2) 0.34625(14) 0.18486(11) 0.0299(5) Uani 1 1 d .
C26 C 0.5709(2) 0.38994(15) 0.22014(12) 0.0343(6) Uani 1 1 d .
C27 C 0.5308(2) 0.45421(15) 0.19439(13) 0.0358(6) Uani 1 1 d .
C28 C 0.5504(2) 0.47461(13) 0.13351(13) 0.0314(6) Uani 1 1 d .
C29 C 0.6076(2) 0.42881(13) 0.09990(11) 0.0285(5) Uani 1 1 d .
C30 C 0.6834(2) 0.31052(12) -0.02733(11) 0.0266(5) Uani 1 1 d .
C31 C 0.5614(2) 0.30970(13) -0.05877(12) 0.0328(6) Uani 1 1 d .
C32 C 0.5155(2) 0.30783(13) -0.12812(13) 0.0370(6) Uani 1 1 d .
C33 C 0.5934(2) 0.30723(14) -0.16857(12) 0.0375(6) Uani 1 1 d .
C34 C 0.7150(2) 0.30792(14) -0.14052(12) 0.0375(6) Uani 1 1 d .
C35 C 0.7565(2) 0.30969(13) -0.07114(11) 0.0324(6) Uani 1 1 d .
C36 C 0.7639(2) 0.20502(13) 0.10093(11) 0.0282(5) Uani 1 1 d .
C37 C 0.6637(2) 0.16590(14) 0.10427(12) 0.0361(6) Uani 1 1 d .
C38 C 0.6680(3) 0.09569(15) 0.12168(14) 0.0443(7) Uani 1 1 d .
C39 C 0.7770(3) 0.06158(14) 0.13675(14) 0.0420(7) Uani 1 1 d .
C40 C 0.8795(2) 0.09724(15) 0.13313(13) 0.0395(6) Uani 1 1 d .
C41 C 0.8703(2) 0.16688(13) 0.11538(11) 0.0306(6) Uani 1 1 d .

loop_
_atom_site_aniso_label
_atom_site_aniso_U_11
_atom_site_aniso_U_22
_atom_site_aniso_U_33
_atom_site_aniso_U_23
_atom_site_aniso_U_13
_atom_site_aniso_U_12
Al1 0.0303(4) 0.0234(4) 0.0222(3) 0.0004(3) 0.0067(3) -0.0013(3)
P1 0.0287(3) 0.0222(3) 0.0220(3) 0.0004(3) 0.0047(2) -0.0012(3)
F1 0.0418(9) 0.0368(10) 0.0780(12) 0.0044(9) 0.0141(8) -0.0033(7)
F2 0.0685(11) 0.0368(11) 0.1003(15) 0.0037(10) 0.0346(10) -0.0189(9)
F3 0.0857(13) 0.0283(10) 0.0828(13) 0.0165(9) 0.0237(10) -0.0008(9)
F4 0.0592(10) 0.0438(11) 0.0704(11) 0.0163(9) 0.0173(8) 0.0197(8)
F5 0.0391(8) 0.0375(9) 0.0520(9) 0.0095(7) 0.0127(7) 0.0036(7)
F6 0.0310(8) 0.0714(13) 0.0477(9) -0.0109(8) 0.0103(7) 0.0006(7)
F7 0.0421(9) 0.0675(13) 0.0537(10) -0.0140(9) -0.0143(7) 0.0083(8)
F8 0.0900(12) 0.0530(12) 0.0218(7) -0.0041(7) -0.0055(7) 0.0108(9)
F9 0.0734(11) 0.0836(14) 0.0327(8) -0.0041(9) 0.0271(8) -0.0135(10)
F10 0.0332(8) 0.0889(14) 0.0360(8) -0.0071(8) 0.0124(6) -0.0097(8)
F11 0.0750(10) 0.0327(9) 0.0364(8) 0.0129(7) 0.0235(8) 0.0083(8)
F12 0.0712(10) 0.0658(13) 0.0364(8) 0.0057(8) 0.0316(8) 0.0074(9)
F13 0.0540(9) 0.0601(12) 0.0546(10) -0.0136(9) 0.0224(8) 0.0149(8)
F14 0.0538(9) 0.0284(9) 0.0603(10) 0.0007(8) 0.0108(8) 0.0095(7)
F15 0.0605(9) 0.0333(9) 0.0357(8) 0.0124(7) 0.0193(7) 0.0053(7)
C1 0.0389(13) 0.0198(13) 0.0221(11) -0.0019(10) 0.0071(10) -0.0016(10)
C2 0.0467(14) 0.0223(14) 0.0294(13) 0.0001(11) 0.0141(11) -0.0020(11)
C3 0.0474(15) 0.0406(18) 0.0375(14) 0.0004(13) 0.0205(12) 0.0002(13)
C4 0.0583(17) 0.0309(16) 0.0239(12) -0.0006(11) 0.0136(12) -0.0020(13)
C5 0.0601(18) 0.0439(18) 0.0201(12) 0.0010(12) 0.0025(12) 0.0030(14)
C6 0.0414(14) 0.0473(19) 0.0283(13) -0.0012(13) -0.0029(11) -0.0029(13)
C7 0.0343(13) 0.0421(17) 0.0246(12) 0.0021(12) 0.0039(10) -0.0004(11)
C8 0.0352(13) 0.0205(13) 0.0259(12) 0.0004(10) 0.0076(10) -0.0007(10)
C9 0.0366(14) 0.0236(15) 0.0491(16) -0.0073(12) 0.0071(12) -0.0017(11)
C10 0.0373(15) 0.0339(17) 0.0658(19) -0.0085(15) 0.0009(13) 0.0063(13)
C11 0.0560(18) 0.0254(16) 0.0640(19) -0.0104(14) 0.0141(15) 0.0060(13)
C12 0.0470(16) 0.0259(16) 0.0472(16) -0.0093(13) 0.0096(13) -0.0021(12)
C13 0.0417(14) 0.0258(15) 0.0263(12) -0.0016(11) 0.0092(10) -0.0067(11)
C14 0.0448(15) 0.0312(16) 0.0415(15) -0.0051(13) 0.0016(12) -0.0071(12)
C15 0.0272(11) 0.0283(14) 0.0195(11) 0.0008(10) 0.0027(9) -0.0019(10)
C16 0.0283(12) 0.0285(15) 0.0240(12) -0.0025(11) 0.0032(9) -0.0053(10)
C17 0.0414(14) 0.0354(17) 0.0370(14) 0.0031(12) 0.0132(11) 0.0054(12)
C18 0.0339(13) 0.0365(16) 0.0279(12) -0.0062(12) 0.0069(10) -0.0021(11)
C19 0.0427(14) 0.0423(18) 0.0292(13) 0.0004(13) 0.0134(11) -0.0083(13)
C20 0.0485(15) 0.0380(18) 0.0308(14) 0.0074(12) 0.0115(12) -0.0077(13)
C21 0.0410(14) 0.0286(15) 0.0269(12) 0.0004(11) 0.0088(11) -0.0045(11)
C22 0.0277(11) 0.0233(13) 0.0276(12) -0.0010(10) 0.0051(9) -0.0013(10)
C23 0.0358(12) 0.0248(14) 0.0231(11) 0.0002(10) 0.0049(10) -0.0026(10)
C24 0.0317(12) 0.0204(13) 0.0254(12) 0.0008(10) 0.0078(10) -0.0023(10)
C25 0.0358(13) 0.0283(15) 0.0265(12) 0.0036(11) 0.0093(10) 0.0013(11)
C26 0.0368(13) 0.0417(17) 0.0269(13) -0.0018(12) 0.0125(11) -0.0040(12)
C27 0.0292(13) 0.0424(18) 0.0376(14) -0.0088(13) 0.0121(11) 0.0018(12)
C28 0.0308(13) 0.0223(14) 0.0385(14) 0.0002(12) 0.0043(11) 0.0027(11)
C29 0.0321(12) 0.0269(14) 0.0258(12) 0.0026(11) 0.0062(10) -0.0062(11)
C30 0.0338(12) 0.0196(13) 0.0260(12) -0.0008(10) 0.0069(10) -0.0017(10)
C31 0.0372(13) 0.0275(14) 0.0333(13) -0.0037(12) 0.0083(11) 0.0019(11)
C32 0.0369(14) 0.0269(15) 0.0372(14) -0.0040(12) -0.0086(11) 0.0087(11)
C33 0.0594(17) 0.0264(15) 0.0212(12) -0.0022(11) 0.0001(12) 0.0042(13)
C34 0.0521(16) 0.0341(16) 0.0285(13) -0.0020(12) 0.0143(12) -0.0047(13)
C35 0.0392(14) 0.0309(15) 0.0252(12) -0.0017(11) 0.0047(10) -0.0038(11)
C36 0.0395(13) 0.0234(14) 0.0203(11) 0.0001(10) 0.0047(10) -0.0014(11)
C37 0.0426(15) 0.0263(15) 0.0396(14) -0.0036(12) 0.0110(12) 0.0009(12)
C38 0.0564(17) 0.0309(17) 0.0497(17) 0.0018(14) 0.0208(14) -0.0112(14)
C39 0.0652(19) 0.0201(15) 0.0422(15) 0.0044(12) 0.0163(14) 0.0021(13)
C40 0.0509(16) 0.0334(17) 0.0352(14) 0.0065(13) 0.0126(12) 0.0079(13)
C41 0.0418(14) 0.0274(15) 0.0236(12) 0.0013(11) 0.0104(10) -0.0046(12)

loop_
_atom_type_symbol
_atom_type_description
_atom_type_scat_dispersion_real
_atom_type_scat_dispersion_imag
_atom_type_scat_source
C C 0.0033 0.0016 'International Tables Vol C Tables 4.2.6.8 and 6.1.1.4'
H H 0.0000 0.0000 'International Tables Vol C Tables 4.2.6.8 and 6.1.1.4'
F F 0.0171 0.0103 'International Tables Vol C Tables 4.2.6.8 and 6.1.1.4'
Al Al 0.0645 0.0514 'International Tables Vol C Tables 4.2.6.8 and 6.1.1.4'
P P 0.1023 0.0942 'International Tables Vol C Tables 4.2.6.8 and 6.1.1.4'

loop_
_geom_angle_atom_site_label_1
_geom_angle_atom_site_label_2
_geom_angle_atom_site_label_3
_geom_angle
C23 Al1 C30 112.43(10)
C23 Al1 C36 112.77(10)
C30 Al1 C36 106.56(10)
C23 Al1 C24 101.93(10)
C30 Al1 C24 111.44(9)
C36 Al1 C24 111.83(10)
C8 P1 C15 109.58(11)
C8 P1 C1 108.54(10)
C15 P1 C1 112.28(10)
C8 P1 C22 108.85(11)
C15 P1 C22 106.13(10)
C1 P1 C22 111.40(11)
C7 C1 C2 119.9(2)
C7 C1 P1 118.14(17)
C2 C1 P1 121.91(17)
C4 C2 C1 117.4(2)
C4 C2 C3 118.8(2)
C1 C2 C3 123.8(2)
C5 C4 C2 122.1(2)
C4 C5 C6 120.6(2)
C7 C6 C5 118.9(2)
C6 C7 C1 121.1(2)
C9 C8 C13 120.1(2)
C9 C8 P1 117.51(18)
C13 C8 P1 122.33(17)
C10 C9 C8 120.4(2)
C9 C10 C11 120.0(2)
C10 C11 C12 119.7(3)
C11 C12 C13 121.9(2)
C12 C13 C8 117.8(2)
C12 C13 C14 118.4(2)
C8 C13 C14 123.8(2)
C21 C15 C16 120.1(2)
C21 C15 P1 116.85(18)
C16 C15 P1 122.47(18)
C18 C16 C15 117.4(2)
C18 C16 C17 117.8(2)
C15 C16 C17 124.8(2)
C19 C18 C16 122.5(2)
C18 C19 C20 120.2(2)
C19 C20 C21 119.3(2)
C20 C21 C15 120.5(2)
C23 C22 P1 115.11(16)
C22 C23 Al1 111.44(15)
C29 C24 C25 113.5(2)
C29 C24 Al1 119.93(16)
C25 C24 Al1 125.94(18)
F11 C25 C26 116.5(2)
F11 C25 C24 119.6(2)
C26 C25 C24 123.8(2)
F12 C26 C27 119.5(2)
F12 C26 C25 120.6(2)
C27 C26 C25 119.9(2)
F13 C27 C26 120.9(2)
F13 C27 C28 120.0(2)
C26 C27 C28 119.0(2)
F14 C28 C29 121.5(2)
F14 C28 C27 119.7(2)
C29 C28 C27 118.8(2)
F15 C29 C28 116.1(2)
F15 C29 C24 118.9(2)
C28 C29 C24 124.9(2)
C35 C30 C31 114.0(2)
C35 C30 Al1 121.54(16)
C31 C30 Al1 124.33(17)
F6 C31 C30 119.9(2)
F6 C31 C32 116.6(2)
C30 C31 C32 123.5(2)
F7 C32 C33 119.7(2)
F7 C32 C31 121.1(2)
C33 C32 C31 119.3(2)
F8 C33 C32 120.1(2)
F8 C33 C34 119.9(2)
C32 C33 C34 120.0(2)
F9 C34 C33 120.2(2)
F9 C34 C35 121.1(2)
C33 C34 C35 118.7(2)
F10 C35 C30 119.5(2)
F10 C35 C34 116.0(2)
C30 C35 C34 124.5(2)
C41 C36 C37 113.6(2)
C41 C36 Al1 123.71(18)
C37 C36 Al1 122.62(19)
F1 C37 C38 116.7(2)
F1 C37 C36 119.3(2)
C38 C37 C36 124.0(2)
F2 C38 C39 119.7(3)
F2 C38 C37 121.1(3)
C39 C38 C37 119.2(2)
F3 C39 C38 120.2(2)
F3 C39 C40 120.2(2)
C38 C39 C40 119.6(3)
F4 C40 C41 121.3(2)
F4 C40 C39 119.8(2)
C41 C40 C39 118.9(2)
F5 C41 C40 116.0(2)
F5 C41 C36 119.4(2)
C40 C41 C36 124.7(2)

loop_
_geom_bond_atom_site_label_1
_geom_bond_atom_site_label_2
_geom_bond_distance
Al1 C23 1.984(2)
Al1 C30 2.024(2)
Al1 C36 2.024(2)
Al1 C24 2.029(2)
P1 C8 1.810(2)
P1 C15 1.810(2)
P1 C1 1.812(2)
P1 C22 1.823(2)
F1 C37 1.354(3)
F2 C38 1.348(3)
F3 C39 1.347(3)
F4 C40 1.350(3)
F5 C41 1.361(3)
F6 C31 1.359(3)
F7 C32 1.352(3)
F8 C33 1.357(3)
F9 C34 1.354(3)
F10 C35 1.358(3)
F11 C25 1.358(3)
F12 C26 1.356(3)
F13 C27 1.339(3)
F14 C28 1.343(3)
F15 C29 1.364(3)
C1 C7 1.394(3)
C1 C2 1.406(3)
C2 C4 1.391(3)
C2 C3 1.515(3)
C4 C5 1.366(3)
C5 C6 1.384(4)
C6 C7 1.375(3)
C8 C9 1.396(3)
C8 C13 1.411(3)
C9 C10 1.380(4)
C10 C11 1.382(4)
C11 C12 1.383(3)
C12 C13 1.386(3)
C13 C14 1.509(3)
C15 C21 1.399(3)
C15 C16 1.408(3)
C16 C18 1.402(3)
C16 C17 1.504(3)
C18 C19 1.365(3)
C19 C20 1.384(4)
C20 C21 1.396(3)
C22 C23 1.535(3)
C24 C29 1.380(3)
C24 C25 1.381(3)
C25 C26 1.380(3)
C26 C27 1.365(4)
C27 C28 1.377(3)
C28 C29 1.375(3)
C30 C35 1.373(3)
C30 C31 1.378(3)
C31 C32 1.381(3)
C32 C33 1.361(4)
C33 C34 1.362(3)
C34 C35 1.377(3)
C36 C41 1.381(3)
C36 C37 1.383(3)
C37 C38 1.381(4)
C38 C39 1.369(4)
C39 C40 1.373(4)
C40 C41 1.372(3)

loop_
_platon_squeeze_void_nr
_platon_squeeze_void_average_x
_platon_squeeze_void_average_y
_platon_squeeze_void_average_z
_platon_squeeze_void_volume
_platon_squeeze_void_count_electrons
_platon_squeeze_void_content
1 -0.002 0.000 0.000 402 105 ' '
2 -0.005 0.500 0.500 403 105 ' '
